data_7036787
loop_
_publ_author_name
'Chan, Chung Ying'
'Barnard, Peter J.'

_publ_section_title
;
 Rhenium complexes of bidentate, bis-bidentate and tridentate
 N-heterocyclic carbene ligands.
;
_journal_issue 44
_journal_name_full 'Dalton transactions (Cambridge, England : 2003)'
_journal_page_first 19126
_journal_page_last 19140
_journal_paper_doi 10.1039/c5dt03295d
_journal_volume 44
_journal_year 2015
_chemical_formula_moiety 'C24 H30 N8, 2(C H4 O), 4(Cl), H2 O'
_chemical_formula_sum 'C26 H40 Cl4 N8 O3'
_chemical_formula_weight 654.46
_chemical_name_systematic 6.Cl4
_space_group_crystal_system triclinic
_space_group_IT_number 2
_space_group_name_Hall '-P 1'
_space_group_name_H-M_alt 'P -1'
_symmetry_space_group_name_Hall '-P 1'
_symmetry_space_group_name_H-M 'P -1'
_atom_sites_solution_hydrogens mixed
_atom_sites_solution_primary direct
_audit_creation_date 2015-07-07
_audit_creation_method
;
Olex2 1.2
(compiled 2015.01.26 svn.r3150 for OlexSys, GUI svn.r4998)
;
_audit_update_record
;
2015-08-20 deposited with the CCDC.
2015-10-07 downloaded from the CCDC.
;
_cell_angle_alpha 107.655(4)
_cell_angle_beta 95.924(3)
_cell_angle_gamma 92.500(3)
_cell_formula_units_Z 2
_cell_length_a 9.8817(3)
_cell_length_b 12.7702(6)
_cell_length_c 13.4397(5)
_cell_measurement_temperature 173
_cell_volume 1602.43(11)
_computing_molecular_graphics 'Olex2 (Dolomanov et al., 2009)'
_computing_publication_material 'Olex2 (Dolomanov et al., 2009)'
_computing_structure_refinement 'ShelXL (Sheldrick, 2008)'
_computing_structure_solution 'ShelXS (Sheldrick, 2008)'
_diffrn_ambient_temperature 173
_diffrn_measured_fraction_theta_full 0.998
_diffrn_measured_fraction_theta_max 0.967
_diffrn_measurement_device_type 'Xcalibur, Atlas, Gemini'
_diffrn_radiation_type CuK\a
_diffrn_radiation_wavelength 1.54184
_diffrn_reflns_av_R_equivalents 0.0210
_diffrn_reflns_av_unetI/netI 0.0281
_diffrn_reflns_laue_measured_fraction_full 0.998
_diffrn_reflns_laue_measured_fraction_max 0.967
_diffrn_reflns_limit_h_max 9
_diffrn_reflns_limit_h_min -12
_diffrn_reflns_limit_k_max 15
_diffrn_reflns_limit_k_min -15
_diffrn_reflns_limit_l_max 13
_diffrn_reflns_limit_l_min -16
_diffrn_reflns_number 11313
_diffrn_reflns_point_group_measured_fraction_full 0.998
_diffrn_reflns_point_group_measured_fraction_max 0.967
_diffrn_reflns_theta_full 67.684
_diffrn_reflns_theta_max 74.045
_diffrn_reflns_theta_min 3.477
_exptl_absorpt_coefficient_mu 3.697
_exptl_absorpt_correction_T_max 1.00000
_exptl_absorpt_correction_T_min 0.91249
_exptl_absorpt_correction_type multi-scan
_exptl_absorpt_process_details
;
CrysAlisPro, Agilent Technologies,
Version 1.171.35.19 (release 27-10-2011 CrysAlis171 .NET)
(compiled Oct 27 2011,15:02:11)
Empirical absorption correction using spherical harmonics,
 implemented in SCALE3 ABSPACK scaling algorithm.
;
_exptl_crystal_colour 'clear light yellow'
_exptl_crystal_colour_lustre clear
_exptl_crystal_colour_modifier light
_exptl_crystal_colour_primary yellow
_exptl_crystal_density_diffrn 1.356
_exptl_crystal_description needle
_exptl_crystal_F_000 688
_exptl_crystal_size_max 0.1
_exptl_crystal_size_mid 0.05
_exptl_crystal_size_min 0.04
_refine_diff_density_max 0.472
_refine_diff_density_min -0.807
_refine_diff_density_rms 0.059
_refine_ls_extinction_method none
_refine_ls_goodness_of_fit_ref 1.098
_refine_ls_hydrogen_treatment constr
_refine_ls_matrix_type full
_refine_ls_number_parameters 381
_refine_ls_number_reflns 6306
_refine_ls_number_restraints 0
_refine_ls_restrained_S_all 1.098
_refine_ls_R_factor_all 0.0494
_refine_ls_R_factor_gt 0.0451
_refine_ls_shift/su_max 0.001
_refine_ls_shift/su_mean 0.000
_refine_ls_structure_factor_coef Fsqd
_refine_ls_weighting_details
;
 w=1/[\s^2^(Fo^2^)+(0.0672P)^2^+0.8883P]
 where P=(Fo^2^+2Fc^2^)/3
;
_refine_ls_weighting_scheme calc
_refine_ls_wR_factor_gt 0.1281
_refine_ls_wR_factor_ref 0.1321
_reflns_Friedel_coverage 0.000
_reflns_number_gt 5701
_reflns_number_total 6306
_reflns_threshold_expression 'I > 2\s(I)'
_cod_data_source_file c5dt03295d2.cif
_cod_data_source_block 6
_cod_depositor_comments 'Adding full bibliography for 7036787--7036794.cif.'
_cod_database_code 7036787
_shelxl_version_number 2013-2
_shelx_space_group_comment
;
The symmetry employed for this shelxl refinement is uniquely defined
by the following loop, which should always be used as a source of
symmetry information in preference to the above space-group names.
They are only intended as comments.
;
_olex2_refinement_description
;
1. Fixed Uiso
 At 1.2 times of:
  All C(H) groups
 At 1.5 times of:
  All C(H,H,H) groups, All O(H) groups, All O(H,H) groups
2.a Free rotating group:
 O3(H3A,H3B)
2.b Ternary CH refined with riding coordinates:
 C7(H7), C8(H8)
2.c Aromatic/amide H refined with riding coordinates:
 C13(H13), C14(H14), C18(H18), C9(H9), C11(H11), C15(H15), C3(H3), C10(H10),
 C22(H22), C6(H6), C2(H2), C21(H21), C5(H5), C19(H19), C23(H23), C17(H17)
2.d Idealised Me refined as rotating group:
 C24(H24A,H24B,H24C), C16(H16A,H16B,H16C), C12(H12A,H12B,H12C), C20(H20A,H20B,
 H20C), C25(H25A,H25B,H25C), C26(H26A,H26B,H26C)
2.e Idealised tetrahedral OH refined as rotating group:
 O1(H1), O2(H2A)
;
_olex2_date_sample_data_collection 2011-12-02
_olex2_date_sample_submission 2015-07-07
_olex2_submission_special_instructions 'No special instructions were received'

loop_
_space_group_symop_operation_xyz
'x, y, z'
'-x, -y, -z'

loop_
_atom_site_label
_atom_site_type_symbol
_atom_site_fract_x
_atom_site_fract_y
_atom_site_fract_z
_atom_site_U_iso_or_equiv
_atom_site_adp_type
_atom_site_occupancy
_atom_site_site_symmetry_order
_atom_site_calc_flag
_atom_site_refinement_flags_posn
N1 N 1.01018(18) 0.68171(15) 0.22575(14) 0.0310(4) Uani 1 1 d .
N3 N 0.85177(18) 0.79184(15) 0.32230(14) 0.0312(4) Uani 1 1 d .
N5 N 0.62893(18) 0.20220(15) 0.19656(15) 0.0322(4) Uani 1 1 d .
N7 N 0.46074(19) 0.29952(15) 0.29301(15) 0.0343(4) Uani 1 1 d .
N4 N 0.7791(2) 0.90749(16) 0.45479(15) 0.0362(4) Uani 1 1 d .
N8 N 0.27132(19) 0.36223(16) 0.33864(15) 0.0353(4) Uani 1 1 d .
N6 N 0.7318(2) 0.06862(16) 0.10404(16) 0.0373(4) Uani 1 1 d .
N2 N 1.1919(2) 0.64706(16) 0.15032(16) 0.0393(4) Uani 1 1 d .
C13 C 0.7722(2) 0.80204(18) 0.39869(17) 0.0338(4) Uani 1 1 d .
H13 H 0.7209 0.7451 0.4104 0.041 Uiso 1 1 calc R
C14 C 0.9114(2) 0.89498(18) 0.33030(19) 0.0361(5) Uani 1 1 d .
H14 H 0.9708 0.9113 0.2868 0.043 Uiso 1 1 calc R
C18 C 0.5681(2) 0.17798(19) 0.09472(19) 0.0376(5) Uani 1 1 d .
H18 H 0.4968 0.2125 0.0704 0.045 Uiso 1 1 calc R
C7 C 0.8643(2) 0.69124(18) 0.23625(17) 0.0324(4) Uani 1 1 d .
H7 H 0.8191 0.6999 0.1711 0.039 Uiso 1 1 calc R
C9 C 1.0589(2) 0.65357(18) 0.13315(18) 0.0369(5) Uani 1 1 d .
H9 H 1.0081 0.6407 0.0678 0.044 Uiso 1 1 calc R
C11 C 1.2299(2) 0.6730(2) 0.2566(2) 0.0399(5) Uani 1 1 d .
H11 H 1.3180 0.6751 0.2895 0.048 Uiso 1 1 calc R
C15 C 0.8661(2) 0.96653(19) 0.41336(19) 0.0382(5) Uani 1 1 d .
H15 H 0.8891 1.0421 0.4385 0.046 Uiso 1 1 calc R
C3 C 0.7860(2) 0.45372(18) 0.34237(18) 0.0342(4) Uani 1 1 d .
H3 H 0.8221 0.4243 0.3938 0.041 Uiso 1 1 calc R
C1 C 0.7961(2) 0.59080(17) 0.25308(17) 0.0316(4) Uani 1 1 d .
C8 C 0.6081(2) 0.29722(18) 0.28720(18) 0.0338(4) Uani 1 1 d .
H8 H 0.6527 0.2865 0.3516 0.041 Uiso 1 1 calc R
C10 C 1.1168(2) 0.69483(19) 0.30477(18) 0.0355(5) Uani 1 1 d .
H10 H 1.1115 0.7147 0.3767 0.043 Uiso 1 1 calc R
C4 C 0.6695(2) 0.40329(17) 0.27605(17) 0.0321(4) Uani 1 1 d .
C22 C 0.3688(2) 0.2092(2) 0.27731(19) 0.0390(5) Uani 1 1 d .
H22 H 0.3859 0.1353 0.2522 0.047 Uiso 1 1 calc R
C6 C 0.6783(2) 0.54088(18) 0.18824(17) 0.0338(4) Uani 1 1 d .
H6 H 0.6417 0.5705 0.1370 0.041 Uiso 1 1 calc R
C2 C 0.8491(2) 0.54842(19) 0.33193(18) 0.0357(5) Uani 1 1 d .
H2 H 0.9265 0.5835 0.3773 0.043 Uiso 1 1 calc R
C21 C 0.3991(2) 0.39079(19) 0.33144(18) 0.0347(5) Uani 1 1 d .
H21 H 0.4389 0.4625 0.3501 0.042 Uiso 1 1 calc R
C5 C 0.6143(2) 0.44666(19) 0.19930(17) 0.0349(5) Uani 1 1 d .
H5 H 0.5352 0.4129 0.1556 0.042 Uiso 1 1 calc R
C19 C 0.6324(2) 0.0947(2) 0.0376(2) 0.0397(5) Uani 1 1 d .
H19 H 0.6134 0.0603 -0.0345 0.048 Uiso 1 1 calc R
C23 C 0.2504(2) 0.2492(2) 0.30540(19) 0.0394(5) Uani 1 1 d .
H23 H 0.1694 0.2081 0.3029 0.047 Uiso 1 1 calc R
C17 C 0.7281(2) 0.13551(19) 0.20059(19) 0.0374(5) Uani 1 1 d .
H17 H 0.7847 0.1359 0.2605 0.045 Uiso 1 1 calc R
C24 C 0.1689(3) 0.4405(2) 0.3731(2) 0.0459(6) Uani 1 1 d .
H24A H 0.2138 0.5109 0.4139 0.069 Uiso 1 1 calc GR
H24B H 0.1116 0.4139 0.4152 0.069 Uiso 1 1 calc GR
H24C H 0.1143 0.4480 0.3126 0.069 Uiso 1 1 calc GR
C16 C 0.7069(3) 0.9528(2) 0.5464(2) 0.0508(6) Uani 1 1 d .
H16A H 0.6393 0.8982 0.5501 0.076 Uiso 1 1 calc GR
H16B H 0.6633 1.0166 0.5401 0.076 Uiso 1 1 calc GR
H16C H 0.7708 0.9733 0.6092 0.076 Uiso 1 1 calc GR
C12 C 1.2833(3) 0.6229(3) 0.0692(3) 0.0598(8) Uani 1 1 d .
H12A H 1.2305 0.5995 0.0010 0.090 Uiso 1 1 calc GR
H12B H 1.3389 0.5653 0.0767 0.090 Uiso 1 1 calc GR
H12C H 1.3408 0.6880 0.0762 0.090 Uiso 1 1 calc GR
C20 C 0.8244(3) -0.0183(2) 0.0706(3) 0.0529(7) Uani 1 1 d .
H20A H 0.7775 -0.0886 0.0612 0.079 Uiso 1 1 calc GR
H20B H 0.9017 -0.0061 0.1234 0.079 Uiso 1 1 calc GR
H20C H 0.8548 -0.0170 0.0054 0.079 Uiso 1 1 calc GR
C25 C 0.4686(4) 0.1136(3) 0.7585(4) 0.0752(10) Uani 1 1 d .
H25A H 0.5103 0.1314 0.7036 0.113 Uiso 1 1 calc GR
H25B H 0.4694 0.1789 0.8175 0.113 Uiso 1 1 calc GR
H25C H 0.3761 0.0842 0.7329 0.113 Uiso 1 1 calc GR
O1 O 0.5389(2) 0.0381(2) 0.7887(3) 0.0782(7) Uani 1 1 d .
H1 H 0.6208 0.0570 0.7978 0.117 Uiso 1 1 calc GR
C26 C -0.0296(4) 0.2878(3) 0.1146(3) 0.0647(8) Uani 1 1 d .
H26A H -0.0240 0.2302 0.0502 0.097 Uiso 1 1 calc GR
H26B H -0.1237 0.2988 0.1234 0.097 Uiso 1 1 calc GR
H26C H 0.0134 0.2673 0.1727 0.097 Uiso 1 1 calc GR
O2 O 0.0376(2) 0.38677(18) 0.11130(17) 0.0588(5) Uani 1 1 d .
H2A H 0.1183 0.3778 0.1051 0.088 Uiso 1 1 calc GR
Cl1 Cl 0.05069(5) 0.76003(4) 0.56615(4) 0.03708(14) Uani 1 1 d .
Cl2 Cl 0.15463(6) 0.92479(6) 0.16873(5) 0.04745(16) Uani 1 1 d .
Cl3 Cl 0.50015(6) 0.33794(5) 0.55687(5) 0.04767(17) Uani 1 1 d .
Cl4 Cl 0.30344(6) 0.32146(5) 0.01449(5) 0.04752(17) Uani 1 1 d .
O3 O 0.6456(4) 0.1443(3) 0.4424(3) 0.1010(10) Uani 1 1 d .
H3A H 0.5895 0.1837 0.4780 0.152 Uiso 1 1 d G
H3B H 0.7204 0.1826 0.4488 0.152 Uiso 1 1 d G

loop_
_atom_site_aniso_label
_atom_site_aniso_U_11
_atom_site_aniso_U_22
_atom_site_aniso_U_33
_atom_site_aniso_U_23
_atom_site_aniso_U_13
_atom_site_aniso_U_12
N1 0.0299(9) 0.0310(9) 0.0318(9) 0.0117(7) 0.0000(7) -0.0043(7)
N3 0.0271(8) 0.0297(9) 0.0369(9) 0.0130(7) -0.0020(7) -0.0040(7)
N5 0.0280(9) 0.0291(9) 0.0389(10) 0.0123(7) -0.0020(7) -0.0036(7)
N7 0.0310(9) 0.0331(9) 0.0402(10) 0.0146(8) 0.0034(7) -0.0039(7)
N4 0.0356(10) 0.0340(9) 0.0380(10) 0.0117(8) -0.0002(8) -0.0030(8)
N8 0.0321(9) 0.0379(10) 0.0385(10) 0.0164(8) 0.0038(7) -0.0019(8)
N6 0.0324(9) 0.0335(9) 0.0462(11) 0.0133(8) 0.0041(8) -0.0006(7)
N2 0.0443(11) 0.0344(10) 0.0423(10) 0.0142(8) 0.0118(9) 0.0028(8)
C13 0.0309(10) 0.0346(11) 0.0364(11) 0.0148(9) -0.0015(8) -0.0041(8)
C14 0.0301(10) 0.0318(11) 0.0475(12) 0.0168(9) -0.0005(9) -0.0057(8)
C18 0.0327(11) 0.0364(11) 0.0417(12) 0.0125(9) -0.0032(9) -0.0029(9)
C7 0.0286(10) 0.0327(10) 0.0349(10) 0.0126(8) -0.0035(8) -0.0037(8)
C9 0.0436(12) 0.0319(11) 0.0341(11) 0.0102(9) 0.0030(9) -0.0032(9)
C11 0.0342(11) 0.0422(12) 0.0476(13) 0.0212(10) 0.0028(10) 0.0009(9)
C15 0.0352(11) 0.0315(11) 0.0463(13) 0.0127(9) -0.0008(10) -0.0063(9)
C3 0.0328(11) 0.0344(11) 0.0362(11) 0.0143(9) -0.0019(9) -0.0006(9)
C1 0.0284(10) 0.0284(10) 0.0372(11) 0.0106(8) 0.0017(8) -0.0023(8)
C8 0.0307(10) 0.0331(11) 0.0362(11) 0.0111(9) -0.0007(8) -0.0024(8)
C10 0.0319(11) 0.0403(12) 0.0355(11) 0.0165(9) -0.0021(9) -0.0037(9)
C4 0.0313(10) 0.0285(10) 0.0352(10) 0.0090(8) 0.0021(8) -0.0009(8)
C22 0.0368(12) 0.0338(11) 0.0478(13) 0.0161(10) 0.0047(10) -0.0066(9)
C6 0.0328(11) 0.0330(11) 0.0346(11) 0.0107(8) 0.0005(8) -0.0016(8)
C2 0.0304(10) 0.0343(11) 0.0404(11) 0.0131(9) -0.0053(9) -0.0055(8)
C21 0.0330(11) 0.0333(11) 0.0391(11) 0.0146(9) 0.0024(9) -0.0027(9)
C5 0.0280(10) 0.0384(11) 0.0353(11) 0.0104(9) -0.0033(8) -0.0065(9)
C19 0.0371(12) 0.0378(12) 0.0437(12) 0.0137(10) 0.0021(10) -0.0024(9)
C23 0.0340(11) 0.0391(12) 0.0468(13) 0.0187(10) 0.0016(9) -0.0077(9)
C17 0.0321(11) 0.0340(11) 0.0464(13) 0.0153(10) -0.0009(9) -0.0021(9)
C24 0.0416(13) 0.0454(13) 0.0538(14) 0.0172(11) 0.0142(11) 0.0037(10)
C16 0.0614(17) 0.0467(14) 0.0424(13) 0.0103(11) 0.0115(12) -0.0028(12)
C12 0.0644(18) 0.0589(17) 0.0616(17) 0.0177(14) 0.0318(15) 0.0125(14)
C20 0.0505(15) 0.0475(15) 0.0660(17) 0.0203(13) 0.0163(13) 0.0176(12)
C25 0.0499(17) 0.071(2) 0.111(3) 0.045(2) -0.0110(18) 0.0037(15)
O1 0.0514(13) 0.0721(16) 0.116(2) 0.0419(15) -0.0031(14) 0.0001(11)
C26 0.0598(18) 0.075(2) 0.0565(17) 0.0225(15) -0.0023(14) -0.0135(16)
O2 0.0542(12) 0.0622(13) 0.0554(11) 0.0145(10) 0.0009(10) -0.0041(10)
Cl1 0.0383(3) 0.0361(3) 0.0370(3) 0.0135(2) 0.0019(2) -0.0048(2)
Cl2 0.0384(3) 0.0597(4) 0.0495(3) 0.0244(3) 0.0071(2) 0.0016(3)
Cl3 0.0448(3) 0.0495(3) 0.0461(3) 0.0158(3) -0.0026(2) -0.0119(3)
Cl4 0.0441(3) 0.0486(3) 0.0500(3) 0.0217(3) -0.0106(2) -0.0024(2)
O3 0.096(2) 0.094(2) 0.132(3) 0.053(2) 0.041(2) 0.0243(18)

loop_
_atom_type_symbol
_atom_type_description
_atom_type_scat_dispersion_real
_atom_type_scat_dispersion_imag
_atom_type_scat_source
C C 0.0181 0.0091 'International Tables Vol C Tables 4.2.6.8 and 6.1.1.4'
H H 0.0000 0.0000 'International Tables Vol C Tables 4.2.6.8 and 6.1.1.4'
Cl Cl 0.3639 0.7018 'International Tables Vol C Tables 4.2.6.8 and 6.1.1.4'
N N 0.0311 0.0180 'International Tables Vol C Tables 4.2.6.8 and 6.1.1.4'
O O 0.0492 0.0322 'International Tables Vol C Tables 4.2.6.8 and 6.1.1.4'

loop_
_geom_angle_atom_site_label_1
_geom_angle_atom_site_label_2
_geom_angle_atom_site_label_3
_geom_angle
C9 N1 C7 123.07(18)
C9 N1 C10 109.00(19)
C10 N1 C7 127.88(18)
C13 N3 C14 109.13(19)
C13 N3 C7 126.28(18)
C14 N3 C7 124.28(19)
C18 N5 C8 127.21(19)
C17 N5 C18 109.6(2)
C17 N5 C8 122.46(19)
C22 N7 C8 126.31(19)
C21 N7 C8 123.96(18)
C21 N7 C22 108.87(19)
C13 N4 C15 108.9(2)
C13 N4 C16 125.0(2)
C15 N4 C16 126.1(2)
C21 N8 C23 109.2(2)
C21 N8 C24 124.3(2)
C23 N8 C24 126.4(2)
C19 N6 C20 124.6(2)
C17 N6 C19 108.3(2)
C17 N6 C20 127.1(2)
C9 N2 C11 108.9(2)
C9 N2 C12 124.9(2)
C11 N2 C12 126.1(2)
N3 C13 H13 126.0
N4 C13 N3 108.00(19)
N4 C13 H13 126.0
N3 C14 H14 126.8
C15 C14 N3 106.3(2)
C15 C14 H14 126.8
N5 C18 H18 127.0
C19 C18 N5 106.0(2)
C19 C18 H18 127.0
N1 C7 H7 108.1
N1 C7 C1 112.79(18)
N3 C7 N1 107.72(16)
N3 C7 H7 108.1
N3 C7 C1 111.95(18)
C1 C7 H7 108.1
N1 C9 H9 125.9
N2 C9 N1 108.1(2)
N2 C9 H9 125.9
N2 C11 H11 126.1
C10 C11 N2 107.8(2)
C10 C11 H11 126.1
N4 C15 H15 126.2
C14 C15 N4 107.6(2)
C14 C15 H15 126.2
C4 C3 H3 120.1
C4 C3 C2 119.8(2)
C2 C3 H3 120.1
C6 C1 C7 118.37(19)
C6 C1 C2 120.0(2)
C2 C1 C7 121.61(19)
N5 C8 H8 108.9
N5 C8 C4 110.75(18)
N7 C8 N5 107.55(17)
N7 C8 H8 108.9
N7 C8 C4 111.86(18)
C4 C8 H8 108.9
N1 C10 H10 126.9
C11 C10 N1 106.2(2)
C11 C10 H10 126.9
C3 C4 C8 117.81(19)
C3 C4 C5 120.7(2)
C5 C4 C8 121.47(19)
N7 C22 H22 126.7
C23 C22 N7 106.5(2)
C23 C22 H22 126.7
C1 C6 H6 119.9
C1 C6 C5 120.2(2)
C5 C6 H6 119.9
C3 C2 C1 119.8(2)
C3 C2 H2 120.1
C1 C2 H2 120.1
N7 C21 H21 125.9
N8 C21 N7 108.1(2)
N8 C21 H21 125.9
C4 C5 C6 119.5(2)
C4 C5 H5 120.2
C6 C5 H5 120.2
N6 C19 H19 125.9
C18 C19 N6 108.2(2)
C18 C19 H19 125.9
N8 C23 H23 126.4
C22 C23 N8 107.2(2)
C22 C23 H23 126.4
N5 C17 H17 126.1
N6 C17 N5 107.8(2)
N6 C17 H17 126.1
N8 C24 H24A 109.5
N8 C24 H24B 109.5
N8 C24 H24C 109.5
H24A C24 H24B 109.5
H24A C24 H24C 109.5
H24B C24 H24C 109.5
N4 C16 H16A 109.5
N4 C16 H16B 109.5
N4 C16 H16C 109.5
H16A C16 H16B 109.5
H16A C16 H16C 109.5
H16B C16 H16C 109.5
N2 C12 H12A 109.5
N2 C12 H12B 109.5
N2 C12 H12C 109.5
H12A C12 H12B 109.5
H12A C12 H12C 109.5
H12B C12 H12C 109.5
N6 C20 H20A 109.5
N6 C20 H20B 109.5
N6 C20 H20C 109.5
H20A C20 H20B 109.5
H20A C20 H20C 109.5
H20B C20 H20C 109.5
H25A C25 H25B 109.5
H25A C25 H25C 109.5
H25B C25 H25C 109.5
O1 C25 H25A 109.5
O1 C25 H25B 109.5
O1 C25 H25C 109.5
C25 O1 H1 109.5
H26A C26 H26B 109.5
H26A C26 H26C 109.5
H26B C26 H26C 109.5
O2 C26 H26A 109.5
O2 C26 H26B 109.5
O2 C26 H26C 109.5
C26 O2 H2A 109.5
H3A O3 H3B 109.5

loop_
_geom_bond_atom_site_label_1
_geom_bond_atom_site_label_2
_geom_bond_distance
N1 C7 1.470(3)
N1 C9 1.333(3)
N1 C10 1.383(3)
N3 C13 1.336(3)
N3 C14 1.388(3)
N3 C7 1.465(3)
N5 C18 1.374(3)
N5 C8 1.475(3)
N5 C17 1.334(3)
N7 C8 1.468(3)
N7 C22 1.386(3)
N7 C21 1.326(3)
N4 C13 1.324(3)
N4 C15 1.384(3)
N4 C16 1.465(3)
N8 C21 1.320(3)
N8 C23 1.375(3)
N8 C24 1.463(3)
N6 C19 1.379(3)
N6 C17 1.325(3)
N6 C20 1.463(3)
N2 C9 1.322(3)
N2 C11 1.372(3)
N2 C12 1.457(3)
C13 H13 0.9300
C14 H14 0.9300
C14 C15 1.342(4)
C18 H18 0.9300
C18 C19 1.337(4)
C7 H7 0.9800
C7 C1 1.511(3)
C9 H9 0.9300
C11 H11 0.9300
C11 C10 1.346(3)
C15 H15 0.9300
C3 H3 0.9300
C3 C4 1.383(3)
C3 C2 1.388(3)
C1 C6 1.382(3)
C1 C2 1.396(3)
C8 H8 0.9800
C8 C4 1.515(3)
C10 H10 0.9300
C4 C5 1.387(3)
C22 H22 0.9300
C22 C23 1.341(4)
C6 H6 0.9300
C6 C5 1.390(3)
C2 H2 0.9300
C21 H21 0.9300
C5 H5 0.9300
C19 H19 0.9300
C23 H23 0.9300
C17 H17 0.9300
C24 H24A 0.9600
C24 H24B 0.9600
C24 H24C 0.9600
C16 H16A 0.9600
C16 H16B 0.9600
C16 H16C 0.9600
C12 H12A 0.9600
C12 H12B 0.9600
C12 H12C 0.9600
C20 H20A 0.9600
C20 H20B 0.9600
C20 H20C 0.9600
C25 H25A 0.9600
C25 H25B 0.9600
C25 H25C 0.9600
C25 O1 1.347(4)
O1 H1 0.8200
C26 H26A 0.9600
C26 H26B 0.9600
C26 H26C 0.9600
C26 O2 1.417(4)
O2 H2A 0.8200
O3 H3A 0.8502
O3 H3B 0.8500

loop_
_geom_torsion_atom_site_label_1
_geom_torsion_atom_site_label_2
_geom_torsion_atom_site_label_3
_geom_torsion_atom_site_label_4
_geom_torsion
N1 C7 C1 C6 -128.1(2)
N1 C7 C1 C2 52.0(3)
N3 C14 C15 N4 -0.5(3)
N3 C7 C1 C6 110.2(2)
N3 C7 C1 C2 -69.6(3)
N5 C18 C19 N6 -0.2(3)
N5 C8 C4 C3 -108.9(2)
N5 C8 C4 C5 68.6(3)
N7 C8 C4 C3 131.1(2)
N7 C8 C4 C5 -51.4(3)
N7 C22 C23 N8 -0.6(3)
N2 C11 C10 N1 0.0(3)
C13 N3 C14 C15 0.3(2)
C13 N3 C7 N1 -135.4(2)
C13 N3 C7 C1 -10.9(3)
C13 N4 C15 C14 0.5(3)
C14 N3 C13 N4 -0.1(2)
C14 N3 C7 N1 51.6(3)
C14 N3 C7 C1 176.19(19)
C18 N5 C8 N7 52.8(3)
C18 N5 C8 C4 -69.8(3)
C18 N5 C17 N6 -0.5(2)
C7 N1 C9 N2 -176.92(18)
C7 N1 C10 C11 177.1(2)
C7 N3 C13 N4 -173.87(18)
C7 N3 C14 C15 174.30(19)
C7 C1 C6 C5 178.3(2)
C7 C1 C2 C3 -177.7(2)
C9 N1 C7 N3 -136.3(2)
C9 N1 C7 C1 99.6(2)
C9 N1 C10 C11 -0.4(3)
C9 N2 C11 C10 0.5(3)
C11 N2 C9 N1 -0.8(3)
C15 N4 C13 N3 -0.2(2)
C3 C4 C5 C6 0.9(3)
C1 C6 C5 C4 0.2(3)
C8 N5 C18 C19 170.9(2)
C8 N5 C17 N6 -171.53(19)
C8 N7 C22 C23 170.9(2)
C8 N7 C21 N8 -171.3(2)
C8 C4 C5 C6 -176.5(2)
C10 N1 C7 N3 46.5(3)
C10 N1 C7 C1 -77.6(3)
C10 N1 C9 N2 0.7(2)
C4 C3 C2 C1 -1.4(4)
C22 N7 C8 N5 41.1(3)
C22 N7 C8 C4 162.9(2)
C22 N7 C21 N8 -1.3(3)
C6 C1 C2 C3 2.4(3)
C2 C3 C4 C8 177.2(2)
C2 C3 C4 C5 -0.3(3)
C2 C1 C6 C5 -1.8(3)
C21 N7 C8 N5 -150.7(2)
C21 N7 C8 C4 -28.9(3)
C21 N7 C22 C23 1.2(3)
C21 N8 C23 C22 -0.2(3)
C19 N6 C17 N5 0.4(3)
C23 N8 C21 N7 0.9(3)
C17 N5 C18 C19 0.4(3)
C17 N5 C8 N7 -137.8(2)
C17 N5 C8 C4 99.7(2)
C17 N6 C19 C18 -0.1(3)
C24 N8 C21 N7 -176.9(2)
C24 N8 C23 C22 177.6(2)
C16 N4 C13 N3 -179.6(2)
C16 N4 C15 C14 179.8(2)
C12 N2 C9 N1 -177.3(2)
C12 N2 C11 C10 177.0(2)
C20 N6 C19 C18 -179.7(2)
C20 N6 C17 N5 179.9(2)
